data_2236518
loop_
_publ_author_name
'Barnard, Nicola I.'
'Hill, Tania N.'

_publ_section_title
;
 Bis(diphenyl-<i>p</i>-tolylphosphane-\k<i>P</i>)(2-hydroxy-3,5,7-bromocyclohepta-2,4,6-trienonato-\k^2^<i>O</i>,<i>O</i>')copper(I)
;
_journal_coeditor_code NG5299
_journal_issue 11
_journal_name_full 'Acta Crystallographica Section E'
_journal_page_first m1354
_journal_page_last m1355
_journal_paper_doi 10.1107/S1600536812042286
_journal_volume 68
_journal_year 2012
_chemical_formula_iupac '[Cu (C7 H2 Br3 O2) (C19 H17 P)2]'
_chemical_formula_moiety 'C45 H36 Br3 Cu O2 P2'
_chemical_formula_sum 'C45 H36 Br3 Cu O2 P2'
_chemical_formula_weight 973.95
_chemical_name_systematic
;
Bis(diphenyl-<i>p</i>-tolylphosphane-\k<i>P</i>)(2-hydroxy-3,5,7-\
bromocyclohepta-2,4,6-trienonato-\k^2^<i>O</i>,<i>O</i>')copper(I)
;
_space_group_IT_number 15
_symmetry_cell_setting monoclinic
_symmetry_space_group_name_Hall '-C 2yc'
_symmetry_space_group_name_H-M 'C 1 2/c 1'
_atom_sites_solution_hydrogens geom
_atom_sites_solution_primary direct
_atom_sites_solution_secondary difmap
_audit_creation_method 'WinGX routine CIF_UPDATE'
_cell_angle_alpha 90
_cell_angle_beta 103.862(3)
_cell_angle_gamma 90
_cell_formula_units_Z 4
_cell_length_a 15.4522(8)
_cell_length_b 13.9073(8)
_cell_length_c 19.3269(10)
_cell_measurement_reflns_used 8436
_cell_measurement_temperature 100(2)
_cell_measurement_theta_max 28.37
_cell_measurement_theta_min 2.31
_cell_volume 4032.4(4)
_computing_cell_refinement 'SAINT-Plus (Bruker, 2004)'
_computing_data_collection 'APEX2 (Bruker, 2005)'
_computing_data_reduction 'SAINT-Plus (Bruker, 2004)'
_computing_molecular_graphics 'DIAMOND (Brandenburg & Putz, 2005)'
_computing_publication_material 'WinGX (Farrugia, 1999)'
_computing_structure_refinement 'SHELXL97 (Sheldrick, 2008)'
_computing_structure_solution 'SHELXS97 (Sheldrick, 2008)'
_diffrn_ambient_temperature 100(2)
_diffrn_detector_area_resol_mean 512
_diffrn_measured_fraction_theta_full 0.994
_diffrn_measured_fraction_theta_max 0.994
_diffrn_measurement_device_type 'Bruker X8 APEXII 4K Kappa CCD'
_diffrn_measurement_method '\f and \w scans'
_diffrn_radiation_monochromator graphite
_diffrn_radiation_source 'sealed tube'
_diffrn_radiation_type MoK\a
_diffrn_radiation_wavelength 0.71073
_diffrn_reflns_av_R_equivalents 0.0533
_diffrn_reflns_limit_h_max 20
_diffrn_reflns_limit_h_min -19
_diffrn_reflns_limit_k_max 18
_diffrn_reflns_limit_k_min -15
_diffrn_reflns_limit_l_max 25
_diffrn_reflns_limit_l_min -25
_diffrn_reflns_number 27602
_diffrn_reflns_theta_full 28.38
_diffrn_reflns_theta_max 28.38
_diffrn_reflns_theta_min 2
_diffrn_standards_decay_% 0
_diffrn_standards_interval_count 0
_diffrn_standards_number 0
_exptl_absorpt_coefficient_mu 3.631
_exptl_absorpt_correction_T_max 0.7457
_exptl_absorpt_correction_T_min 0.6858
_exptl_absorpt_correction_type multi-scan
_exptl_absorpt_process_details
;
(SADABS; Bruker, 2004)
;
_exptl_crystal_colour green
_exptl_crystal_density_diffrn 1.604
_exptl_crystal_density_method 'not measured'
_exptl_crystal_description cuboid
_exptl_crystal_F_000 1944
_exptl_crystal_size_max 0.18
_exptl_crystal_size_mid 0.09
_exptl_crystal_size_min 0.06
_refine_diff_density_max 1.508
_refine_diff_density_min -1.57
_refine_ls_extinction_method none
_refine_ls_goodness_of_fit_ref 1.041
_refine_ls_hydrogen_treatment constr
_refine_ls_matrix_type full
_refine_ls_number_parameters 241
_refine_ls_number_reflns 5022
_refine_ls_number_restraints 0
_refine_ls_restrained_S_all 1.041
_refine_ls_R_factor_all 0.0618
_refine_ls_R_factor_gt 0.0444
_refine_ls_shift/su_max 0
_refine_ls_shift/su_mean 0
_refine_ls_structure_factor_coef Fsqd
_refine_ls_weighting_details 'calc w=1/[\s^2^(Fo^2^)+(0.0661P)^2^+16.6643P] where P=(Fo^2^+2Fc^2^)/3'
_refine_ls_weighting_scheme calc
_refine_ls_wR_factor_ref 0.1302
_reflns_number_gt 3970
_reflns_number_total 5022
_reflns_threshold_expression >2\s(I)
_cod_data_source_file ng5299.cif
_cod_data_source_block I
_cod_original_sg_symbol_Hall '-C 2yc '
_cod_original_sg_symbol_H-M 'C 2/c'
_cod_database_code 2236518
_cod_database_fobs_code 2236518

loop_
_symmetry_equiv_pos_as_xyz
'x, y, z'
'-x, y, -z+1/2'
'x+1/2, y+1/2, z'
'-x+1/2, y+1/2, -z+1/2'
'-x, -y, -z'
'x, -y, z-1/2'
'-x+1/2, -y+1/2, -z'
'x+1/2, -y+1/2, z-1/2'

loop_
_atom_site_type_symbol
_atom_site_label
_atom_site_fract_x
_atom_site_fract_y
_atom_site_fract_z
_atom_site_U_iso_or_equiv
_atom_site_adp_type
_atom_site_calc_flag
_atom_site_refinement_flags
_atom_site_occupancy
C C2 0.5382(2) 0.6353(3) 0.28258(18) 0.0213(7) Uani d . 1
C C3 0.5717(2) 0.7199(3) 0.32159(19) 0.0230(7) Uani d . 1
C C4 0.5556(2) 0.8171(3) 0.3086(2) 0.0294(8) Uani d . 1
H H4 0.5867 0.8596 0.3446 0.035 Uiso calc R 1
C C5 0.5 0.8599(3) 0.25 0.0295(12) Uani d S 1
C C111 0.3102(2) 0.3211(3) 0.25441(19) 0.0242(7) Uani d . 1
C C112 0.2526(2) 0.3880(3) 0.2148(2) 0.0309(8) Uani d . 1
H H112 0.2662 0.4546 0.2202 0.037 Uiso calc R 1
C C113 0.1744(3) 0.3578(4) 0.1667(2) 0.0373(10) Uani d . 1
H H113 0.1339 0.4041 0.1411 0.045 Uiso calc R 1
C C114 0.1562(3) 0.2615(4) 0.1565(2) 0.0375(10) Uani d . 1
H H114 0.1041 0.2411 0.1227 0.045 Uiso calc R 1
C C115 0.2132(3) 0.1946(3) 0.1954(2) 0.0384(10) Uani d . 1
H H115 0.2003 0.128 0.1883 0.046 Uiso calc R 1
C C116 0.2898(2) 0.2235(3) 0.2451(2) 0.0310(8) Uani d . 1
H H116 0.3281 0.1769 0.2725 0.037 Uiso calc R 1
C C121 0.4606(2) 0.2639(2) 0.36831(19) 0.0221(7) Uani d . 1
C C122 0.5385(3) 0.2234(3) 0.3588(2) 0.0317(8) Uani d . 1
H H122 0.5645 0.2472 0.3223 0.038 Uiso calc R 1
C C123 0.5799(3) 0.1478(3) 0.4021(3) 0.0432(11) Uani d . 1
H H123 0.6334 0.1205 0.3949 0.052 Uiso calc R 1
C C124 0.5423(3) 0.1126(3) 0.4559(2) 0.0412(10) Uani d . 1
H H124 0.57 0.0613 0.4856 0.049 Uiso calc R 1
C C125 0.4650(3) 0.1526(3) 0.4655(3) 0.0470(12) Uani d . 1
H H125 0.4394 0.1292 0.5023 0.056 Uiso calc R 1
C C126 0.4237(3) 0.2272(3) 0.4219(3) 0.0391(10) Uani d . 1
H H126 0.3697 0.2535 0.4288 0.047 Uiso calc R 1
C C131 0.3738(2) 0.4421(2) 0.37497(17) 0.0202(7) Uani d . 1
C C132 0.2920(2) 0.4256(3) 0.39248(19) 0.0236(7) Uani d . 1
H H132 0.2525 0.3778 0.3677 0.028 Uiso calc R 1
C C133 0.2690(2) 0.4791(3) 0.4460(2) 0.0277(8) Uani d . 1
H H133 0.2138 0.4667 0.4579 0.033 Uiso calc R 1
C C134 0.3244(3) 0.5498(3) 0.4823(2) 0.0303(8) Uani d . 1
C C135 0.4049(2) 0.5684(3) 0.46311(19) 0.0263(7) Uani d . 1
H H135 0.443 0.6183 0.4864 0.032 Uiso calc R 1
C C136 0.4292(2) 0.5143(3) 0.41023(18) 0.0222(7) Uani d . 1
H H136 0.4841 0.527 0.3981 0.027 Uiso calc R 1
C C137 0.3016(3) 0.6032(4) 0.5422(3) 0.0512(13) Uani d . 1
H H13A 0.3485 0.6502 0.5612 0.077 Uiso calc R 1
H H13B 0.2964 0.5579 0.5798 0.077 Uiso calc R 1
H H13C 0.2447 0.6368 0.5249 0.077 Uiso calc R 1
O O2 0.56859(15) 0.55420(17) 0.30362(13) 0.0227(5) Uani d . 1
P P1 0.41329(5) 0.36611(6) 0.31230(5) 0.01920(18) Uani d . 1
Cu Cu1 0.5 0.43613(4) 0.25 0.01987(15) Uani d S 1
Br Br1 0.65536(3) 0.69166(3) 0.40942(2) 0.03295(13) Uani d . 1
Br Br2 0.5 0.99600(5) 0.25 0.0638(3) Uani d S 1

loop_
_atom_site_aniso_label
_atom_site_aniso_U_11
_atom_site_aniso_U_22
_atom_site_aniso_U_33
_atom_site_aniso_U_12
_atom_site_aniso_U_13
_atom_site_aniso_U_23
C2 0.0140(14) 0.0293(18) 0.0231(17) -0.0008(13) 0.0096(13) 0.0021(14)
C3 0.0171(14) 0.0279(18) 0.0259(17) -0.0019(13) 0.0090(13) -0.0002(14)
C4 0.0225(17) 0.0277(19) 0.041(2) -0.0066(14) 0.0132(15) -0.0078(16)
C5 0.027(2) 0.011(2) 0.054(3) 0 0.016(2) 0
C111 0.0150(14) 0.036(2) 0.0230(17) -0.0030(14) 0.0071(12) -0.0048(15)
C112 0.0273(18) 0.037(2) 0.0276(19) -0.0005(16) 0.0047(15) -0.0003(16)
C113 0.0256(19) 0.061(3) 0.0243(19) 0.0036(18) 0.0034(15) 0.0005(18)
C114 0.0222(17) 0.062(3) 0.030(2) -0.0106(18) 0.0086(15) -0.015(2)
C115 0.030(2) 0.047(3) 0.041(2) -0.0167(18) 0.0150(18) -0.017(2)
C116 0.0234(17) 0.036(2) 0.036(2) -0.0069(15) 0.0102(15) -0.0061(17)
C121 0.0212(15) 0.0196(17) 0.0260(17) 0.0014(13) 0.0070(13) -0.0005(13)
C122 0.0262(18) 0.036(2) 0.036(2) 0.0055(16) 0.0138(16) 0.0070(17)
C123 0.034(2) 0.044(3) 0.055(3) 0.0189(19) 0.018(2) 0.018(2)
C124 0.045(2) 0.034(2) 0.047(2) 0.0110(19) 0.015(2) 0.0116(19)
C125 0.054(3) 0.040(2) 0.057(3) 0.013(2) 0.034(2) 0.021(2)
C126 0.035(2) 0.036(2) 0.055(3) 0.0110(17) 0.027(2) 0.015(2)
C131 0.0173(14) 0.0229(17) 0.0209(16) 0.0055(13) 0.0057(12) 0.0038(13)
C132 0.0178(15) 0.0269(17) 0.0273(18) 0.0018(13) 0.0076(13) 0.0003(14)
C133 0.0203(16) 0.037(2) 0.0273(18) 0.0075(15) 0.0077(14) 0.0022(15)
C134 0.0307(18) 0.036(2) 0.0238(18) 0.0155(16) 0.0051(14) -0.0003(16)
C135 0.0262(17) 0.0257(18) 0.0227(17) 0.0044(14) -0.0026(13) 0.0007(14)
C136 0.0176(14) 0.0236(17) 0.0239(17) 0.0037(13) 0.0021(12) 0.0024(13)
C137 0.045(3) 0.070(3) 0.039(2) 0.012(2) 0.010(2) -0.018(2)
O2 0.0171(11) 0.0233(13) 0.0272(12) -0.0008(9) 0.0041(9) 0.0014(10)
P1 0.0145(4) 0.0208(4) 0.0234(4) -0.0004(3) 0.0068(3) -0.0008(3)
Cu1 0.0149(3) 0.0214(3) 0.0249(3) 0 0.0078(2) 0
Br1 0.0317(2) 0.0367(2) 0.0276(2) -0.00878(16) 0.00144(15) -0.00242(16)
Br2 0.0539(4) 0.0268(3) 0.1064(7) 0 0.0112(4) 0

loop_
_atom_type_symbol
_atom_type_description
_atom_type_scat_dispersion_real
_atom_type_scat_dispersion_imag
_atom_type_scat_source
C C 0.0033 0.0016 'International Tables Vol C Tables 4.2.6.8 and 6.1.1.4'
H H 0 0 'International Tables Vol C Tables 4.2.6.8 and 6.1.1.4'
O O 0.0106 0.006 'International Tables Vol C Tables 4.2.6.8 and 6.1.1.4'
P P 0.1023 0.0942 'International Tables Vol C Tables 4.2.6.8 and 6.1.1.4'
Cu Cu 0.3201 1.2651 'International Tables Vol C Tables 4.2.6.8 and 6.1.1.4'
Br Br -0.2901 2.4595 'International Tables Vol C Tables 4.2.6.8 and 6.1.1.4'

loop_
_geom_angle_atom_site_label_1
_geom_angle_atom_site_label_2
_geom_angle_atom_site_label_3
_geom_angle_site_symmetry_1
_geom_angle_site_symmetry_3
_geom_angle
O2 C2 C3 . . 120.7(3)
O2 C2 C2 . 2_655 115.45(19)
C3 C2 C2 . 2_655 123.7(2)
C4 C3 C2 . . 133.0(3)
C4 C3 Br1 . . 114.5(3)
C2 C3 Br1 . . 112.5(3)
C5 C4 C3 . . 128.1(4)
C5 C4 H4 . . 115.9
C3 C4 H4 . . 115.9
C4 C5 C4 2_655 . 129.0(5)
C4 C5 Br2 2_655 . 115.5(2)
C4 C5 Br2 . . 115.5(2)
C112 C111 C116 . . 119.1(3)
C112 C111 P1 . . 117.4(3)
C116 C111 P1 . . 123.4(3)
C111 C112 C113 . . 120.2(4)
C111 C112 H112 . . 119.9
C113 C112 H112 . . 119.9
C114 C113 C112 . . 120.2(4)
C114 C113 H113 . . 119.9
C112 C113 H113 . . 119.9
C113 C114 C115 . . 119.9(4)
C113 C114 H114 . . 120.1
C115 C114 H114 . . 120.1
C114 C115 C116 . . 120.6(4)
C114 C115 H115 . . 119.7
C116 C115 H115 . . 119.7
C115 C116 C111 . . 119.9(4)
C115 C116 H116 . . 120.1
C111 C116 H116 . . 120.1
C122 C121 C126 . . 118.3(3)
C122 C121 P1 . . 118.4(3)
C126 C121 P1 . . 123.2(3)
C121 C122 C123 . . 121.0(4)
C121 C122 H122 . . 119.5
C123 C122 H122 . . 119.5
C122 C123 C124 . . 119.9(4)
C122 C123 H123 . . 120.1
C124 C123 H123 . . 120.1
C125 C124 C123 . . 119.3(4)
C125 C124 H124 . . 120.3
C123 C124 H124 . . 120.3
C124 C125 C126 . . 120.6(4)
C124 C125 H125 . . 119.7
C126 C125 H125 . . 119.7
C125 C126 C121 . . 120.9(4)
C125 C126 H126 . . 119.5
C121 C126 H126 . . 119.5
C136 C131 C132 . . 119.0(3)
C136 C131 P1 . . 118.8(2)
C132 C131 P1 . . 122.0(3)
C133 C132 C131 . . 119.9(3)
C133 C132 H132 . . 120.1
C131 C132 H132 . . 120.1
C134 C133 C132 . . 121.5(3)
C134 C133 H133 . . 119.2
C132 C133 H133 . . 119.2
C133 C134 C135 . . 118.5(3)
C133 C134 C137 . . 121.2(4)
C135 C134 C137 . . 120.3(4)
C136 C135 C134 . . 120.4(3)
C136 C135 H135 . . 119.8
C134 C135 H135 . . 119.8
C131 C136 C135 . . 120.6(3)
C131 C136 H136 . . 119.7
C135 C136 H136 . . 119.7
C134 C137 H13A . . 109.5
C134 C137 H13B . . 109.5
H13A C137 H13B . . 109.5
C134 C137 H13C . . 109.5
H13A C137 H13C . . 109.5
H13B C137 H13C . . 109.5
C2 O2 Cu1 . . 116.1(2)
C131 P1 C111 . . 102.98(15)
C131 P1 C121 . . 101.98(16)
C111 P1 C121 . . 105.21(17)
C131 P1 Cu1 . . 116.55(12)
C111 P1 Cu1 . . 111.62(12)
C121 P1 Cu1 . . 116.91(11)
O2 Cu1 O2 . 2_655 76.42(13)
O2 Cu1 P1 . . 112.00(7)
O2 Cu1 P1 2_655 . 108.19(7)
O2 Cu1 P1 . 2_655 108.19(7)
O2 Cu1 P1 2_655 2_655 112.00(7)
P1 Cu1 P1 . 2_655 128.18(5)

loop_
_geom_bond_atom_site_label_1
_geom_bond_atom_site_label_2
_geom_bond_site_symmetry_2
_geom_bond_distance
C2 O2 . 1.252(4)
C2 C3 . 1.426(5)
C2 C2 2_655 1.506(6)
C3 C4 . 1.387(5)
C3 Br1 . 1.911(4)
C4 C5 . 1.382(5)
C4 H4 . 0.95
C5 C4 2_655 1.382(5)
C5 Br2 . 1.893(5)
C111 C112 . 1.384(5)
C111 C116 . 1.395(5)
C111 P1 . 1.824(3)
C112 C113 . 1.400(5)
C112 H112 . 0.95
C113 C114 . 1.375(7)
C113 H113 . 0.95
C114 C115 . 1.374(7)
C114 H114 . 0.95
C115 C116 . 1.392(6)
C115 H115 . 0.95
C116 H116 . 0.95
C121 C122 . 1.381(5)
C121 C126 . 1.393(5)
C121 P1 . 1.830(4)
C122 C123 . 1.398(6)
C122 H122 . 0.95
C123 C124 . 1.396(6)
C123 H123 . 0.95
C124 C125 . 1.370(6)
C124 H124 . 0.95
C125 C126 . 1.391(6)
C125 H125 . 0.95
C126 H126 . 0.95
C131 C136 . 1.388(5)
C131 C132 . 1.403(4)
C131 P1 . 1.820(3)
C132 C133 . 1.387(5)
C132 H132 . 0.95
C133 C134 . 1.381(6)
C133 H133 . 0.95
C134 C135 . 1.405(5)
C134 C137 . 1.486(6)
C135 C136 . 1.391(5)
C135 H135 . 0.95
C136 H136 . 0.95
C137 H13A . 0.98
C137 H13B . 0.98
C137 H13C . 0.98
O2 Cu1 . 2.090(2)
P1 Cu1 . 2.2284(9)
Cu1 O2 2_655 2.090(2)
Cu1 P1 2_655 2.2284(9)

loop_
_geom_hbond_atom_site_label_D
_geom_hbond_atom_site_label_H
_geom_hbond_atom_site_label_A
_geom_hbond_site_symmetry_A
_geom_hbond_distance_DH
_geom_hbond_distance_HA
_geom_hbond_distance_DA
_geom_hbond_angle_DHA
C136 H136 O2 . 0.95 2.52 3.365(4) 149
C115 H115 Cg3 3_445 0.95 2.86 3.621(4) 138.1
C137 H13A Cg2 6_566 0.98 3.18 4.144(6) 167.6

loop_
_geom_torsion_atom_site_label_1
_geom_torsion_atom_site_label_2
_geom_torsion_atom_site_label_3
_geom_torsion_atom_site_label_4
_geom_torsion_site_symmetry_1
_geom_torsion_site_symmetry_4
_geom_torsion
O2 C2 C3 C4 . . 174.7(4)
C2 C2 C3 C4 2_655 . -9.2(7)
O2 C2 C3 Br1 . . -5.6(4)
C2 C2 C3 Br1 2_655 . 170.5(3)
C2 C3 C4 C5 . . -1.1(6)
Br1 C3 C4 C5 . . 179.2(2)
C3 C4 C5 C4 . 2_655 2.7(3)
C3 C4 C5 Br2 . . -177.3(3)
C116 C111 C112 C113 . . 0.9(5)
P1 C111 C112 C113 . . 176.9(3)
C111 C112 C113 C114 . . -2.6(6)
C112 C113 C114 C115 . . 2.2(6)
C113 C114 C115 C116 . . -0.1(6)
C114 C115 C116 C111 . . -1.6(6)
C112 C111 C116 C115 . . 1.2(5)
P1 C111 C116 C115 . . -174.6(3)
C126 C121 C122 C123 . . -0.4(6)
P1 C121 C122 C123 . . 177.2(4)
C121 C122 C123 C124 . . -0.2(7)
C122 C123 C124 C125 . . 0.1(8)
C123 C124 C125 C126 . . 0.4(8)
C124 C125 C126 C121 . . -1.0(8)
C122 C121 C126 C125 . . 0.9(7)
P1 C121 C126 C125 . . -176.5(4)
C136 C131 C132 C133 . . -2.1(5)
P1 C131 C132 C133 . . 173.3(3)
C131 C132 C133 C134 . . 0.8(6)
C132 C133 C134 C135 . . 1.3(6)
C132 C133 C134 C137 . . -176.7(4)
C133 C134 C135 C136 . . -2.1(5)
C137 C134 C135 C136 . . 175.8(4)
C132 C131 C136 C135 . . 1.2(5)
P1 C131 C136 C135 . . -174.3(3)
C134 C135 C136 C131 . . 0.9(5)
C3 C2 O2 Cu1 . . 171.0(2)
C2 C2 O2 Cu1 2_655 . -5.4(4)
C136 C131 P1 C111 . . -157.1(3)
C132 C131 P1 C111 . . 27.6(3)
C136 C131 P1 C121 . . 94.0(3)
C132 C131 P1 C121 . . -81.3(3)
C136 C131 P1 Cu1 . . -34.5(3)
C132 C131 P1 Cu1 . . 150.1(2)
C112 C111 P1 C131 . . 62.6(3)
C116 C111 P1 C131 . . -121.6(3)
C112 C111 P1 C121 . . 169.0(3)
C116 C111 P1 C121 . . -15.1(3)
C112 C111 P1 Cu1 . . -63.2(3)
C116 C111 P1 Cu1 . . 112.6(3)
C122 C121 P1 C131 . . -141.0(3)
C126 C121 P1 C131 . . 36.4(4)
C122 C121 P1 C111 . . 111.8(3)
C126 C121 P1 C111 . . -70.8(4)
C122 C121 P1 Cu1 . . -12.7(3)
C126 C121 P1 Cu1 . . 164.8(3)
C2 O2 Cu1 O2 . 2_655 2.14(18)
C2 O2 Cu1 P1 . . -102.3(2)
C2 O2 Cu1 P1 . 2_655 111.2(2)
C131 P1 Cu1 O2 . . 26.45(14)
C111 P1 Cu1 O2 . . 144.35(15)
C121 P1 Cu1 O2 . . -94.47(15)
C131 P1 Cu1 O2 . 2_655 -55.86(14)
C111 P1 Cu1 O2 . 2_655 62.04(15)
C121 P1 Cu1 O2 . 2_655 -176.78(14)
C131 P1 Cu1 P1 . 2_655 164.68(12)
C111 P1 Cu1 P1 . 2_655 -77.41(13)
C121 P1 Cu1 P1 . 2_655 43.76(13)
